data_7708140
loop_
_publ_author_name
'Ma, Yanan'
'Yang, Xiaoping'
'Hao, Wenxin'
'Zhu, Ting'
'Wang, Chengri'
'Schipper, Desmond'

_publ_section_title
;
 Ratiometric fluorescent detection of dipicolinic acid as an anthrax
 biomarker based on a high-nuclearity Yb18 nanoring
;
_journal_name_full 'Dalton Transactions'
_journal_paper_doi 10.1039/D1DT01731D
_journal_year 2021
_chemical_formula_moiety 'C21 H25 Al Li N3 O'
_chemical_formula_sum 'C21 H25 Al Li N3 O'
_chemical_formula_weight 369.36
_space_group_crystal_system triclinic
_space_group_IT_number 2
_space_group_name_Hall '-P 1'
_space_group_name_H-M_alt 'P -1'
_atom_sites_solution_hydrogens geom
_atom_sites_solution_primary dual
_audit_creation_method
;
Olex2 1.3
(compiled 2020.11.12 svn.r5f609507 for OlexSys, GUI svn.r6272)
;
_audit_update_record
;
2021-07-11 deposited with the CCDC.	2021-08-16 downloaded from the CCDC.
;
_cell_angle_alpha 81.015(6)
_cell_angle_beta 76.374(7)
_cell_angle_gamma 60.358(7)
_cell_formula_units_Z 2
_cell_length_a 10.0339(8)
_cell_length_b 10.0431(6)
_cell_length_c 15.9941(12)
_cell_measurement_reflns_used 2865
_cell_measurement_temperature 220.0(4)
_cell_measurement_theta_max 74.1030
_cell_measurement_theta_min 5.0490
_cell_volume 1359.9(2)
_computing_cell_refinement 'CrysAlisPro 1.171.38.46 (Rigaku OD, 2015)'
_computing_data_collection 'CrysAlisPro 1.171.38.46 (Rigaku OD, 2015)'
_computing_data_reduction 'CrysAlisPro 1.171.38.46 (Rigaku OD, 2015)'
_computing_molecular_graphics 'Olex2 1.3 (Dolomanov et al., 2009)'
_computing_publication_material 'Olex2 1.3 (Dolomanov et al., 2009)'
_computing_structure_refinement 'SHELXL 2018/3 (Sheldrick, 2015)'
_computing_structure_solution 'XT  (Sheldrick, 2015)'
_diffrn_ambient_environment N~2~
_diffrn_ambient_temperature 220.0(4)
_diffrn_detector 'CCD plate'
_diffrn_detector_area_resol_mean 10.4757
_diffrn_detector_type Atlas
_diffrn_measured_fraction_theta_full 1.000
_diffrn_measured_fraction_theta_max 1.000
_diffrn_measurement_details
;
List of Runs (angles in degrees, time in seconds):

  # Type    Start    End  Width  t~exp~   \w     \q     \k     \f   Frames
#--------------------------------------------------------------------------
  1  \w    -64.00  33.00   1.00    5.24    --  -41.06  37.00-150.00   97
  2  \w   -107.00 -17.00   1.00    5.24    --  -41.06 -37.00  30.00   90
  3  \w    -64.00  -8.00   1.00    5.24    --  -41.06  77.00 -60.00   56
  4  \w      1.00  29.00   1.00    5.24    --  -41.06  77.00 -60.00   28
  5  \w     97.00 130.00   1.00    5.24    --   41.06 178.00-180.00   33
  6  \w     56.00  85.00   1.00    5.24    --   41.06-178.00  60.00   29
  7  \w     91.00 121.00   1.00    5.24    --   41.06 178.00 -90.00   30
  8  \w     97.00 175.00   1.00   20.97    --  110.01  30.00 -30.00   78
  9  \w    129.00 166.00   1.00   20.97    --  110.01  30.00   0.00   37
 10  \w     49.00 138.00   1.00   20.97    --  110.01 -30.00 150.00   89
 11  \w     85.00 110.00   1.00   20.97    --  110.01 -94.00  30.00   25
 12  \w     41.00 137.00   1.00   20.97    --  110.01 -61.00-120.00   96
 13  \w     30.00  55.00   1.00   20.97    --  110.01 -94.00  30.00   25
 14  \w     85.00 152.00   1.00   20.97    --  110.01  77.00  30.00   67
 15  \w     84.00 116.00   1.00   20.97    --  110.01-125.00 -30.00   32
 16  \w     50.00 138.00   1.00   20.97    --  110.01 -30.00   0.00   88
 17  \w     47.00  99.00   1.00   20.97    --  110.01 -94.00 120.00   52
 18  \w     27.00  89.00   1.00   20.97    --  110.01 -94.00-150.00   62
 19  \w    125.00 152.00   1.00   20.97    --  110.01 125.00 -90.00   27
 20  \w     90.00 118.00   1.00   20.97    --  110.01-125.00-180.00   28
 21  \w     85.00 135.00   1.00   20.97    --  110.01 -77.00 -60.00   50
;
_diffrn_measurement_device 'four-circle diffractometer'
_diffrn_measurement_device_type 'SuperNova, Dual, Cu at zero, Atlas'
_diffrn_measurement_method '\w scans'
_diffrn_orient_matrix_type 'CrysAlisPro convention (1999,Acta A55,543-557)'
_diffrn_orient_matrix_UB_11 0.1410485000
_diffrn_orient_matrix_UB_12 -0.0715721000
_diffrn_orient_matrix_UB_13 0.0457784000
_diffrn_orient_matrix_UB_21 -0.0953472000
_diffrn_orient_matrix_UB_22 0.1189903000
_diffrn_orient_matrix_UB_23 0.0698300000
_diffrn_orient_matrix_UB_31 -0.0576200000
_diffrn_orient_matrix_UB_32 -0.1092577000
_diffrn_orient_matrix_UB_33 0.0535968000
_diffrn_radiation_monochromator mirror
_diffrn_radiation_probe x-ray
_diffrn_radiation_type 'Cu K\a'
_diffrn_radiation_wavelength 1.54184
_diffrn_reflns_av_R_equivalents 0.0224
_diffrn_reflns_av_unetI/netI 0.0316
_diffrn_reflns_Laue_measured_fraction_full 1.000
_diffrn_reflns_Laue_measured_fraction_max 1.000
_diffrn_reflns_limit_h_max 7
_diffrn_reflns_limit_h_min -11
_diffrn_reflns_limit_k_max 10
_diffrn_reflns_limit_k_min -11
_diffrn_reflns_limit_l_max 18
_diffrn_reflns_limit_l_min -19
_diffrn_reflns_number 8565
_diffrn_reflns_point_group_measured_fraction_full 1.000
_diffrn_reflns_point_group_measured_fraction_max 1.000
_diffrn_reflns_theta_full 66.596
_diffrn_reflns_theta_max 66.596
_diffrn_reflns_theta_min 5.073
_diffrn_source 'micro-focus sealed X-ray tube'
_diffrn_source_type 'SuperNova (Cu) X-ray Source'
_exptl_absorpt_coefficient_mu 0.728
_exptl_absorpt_correction_T_max 1.000
_exptl_absorpt_correction_T_min 0.387
_exptl_absorpt_correction_type gaussian
_exptl_absorpt_process_details
;
CrysAlisPro 1.171.38.46 (Rigaku Oxford Diffraction, 2015)
Numerical absorption correction based on gaussian integration over
			a multifaceted crystal model
Empirical absorption correction using spherical harmonics,
 implemented in SCALE3 ABSPACK scaling algorithm.
;
_exptl_crystal_colour colourless
_exptl_crystal_colour_primary colourless
_exptl_crystal_density_diffrn 0.902
_exptl_crystal_description block
_exptl_crystal_F_000 392
_exptl_crystal_recrystallization_method THF/toluene
_exptl_crystal_size_max 0.466
_exptl_crystal_size_mid 0.273
_exptl_crystal_size_min 0.141
_refine_diff_density_max 0.457
_refine_diff_density_min -0.303
_refine_diff_density_rms 0.051
_refine_ls_extinction_method none
_refine_ls_goodness_of_fit_ref 1.050
_refine_ls_hydrogen_treatment constr
_refine_ls_matrix_type full
_refine_ls_number_parameters 256
_refine_ls_number_reflns 4778
_refine_ls_number_restraints 44
_refine_ls_restrained_S_all 1.071
_refine_ls_R_factor_all 0.0847
_refine_ls_R_factor_gt 0.0709
_refine_ls_shift/su_max 0.000
_refine_ls_shift/su_mean 0.000
_refine_ls_structure_factor_coef Fsqd
_refine_ls_weighting_details 'w=1/[\s^2^(Fo^2^)+(0.1679P)^2^] where P=(Fo^2^+2Fc^2^)/3'
_refine_ls_weighting_scheme calc
_refine_ls_wR_factor_gt 0.2208
_refine_ls_wR_factor_ref 0.2392
_reflns_Friedel_coverage 0.000
_reflns_number_gt 3543
_reflns_number_total 4778
_reflns_threshold_expression 'I > 2\s(I)'
_cod_data_source_file d1dt01731d2.cif
_cod_data_source_block agr2977
_cod_original_cell_volume 1359.90(19)
_cod_database_code 7708140
_shelx_shelxl_version_number 2018/3
_chemical_oxdiff_formula 'C21 H25 Al Li N3 O'
_chemical_oxdiff_usercomment 'white block'
_shelx_space_group_comment
;
The symmetry employed for this shelxl refinement is uniquely defined
by the following loop, which should always be used as a source of
symmetry information in preference to the above space-group names.
They are only intended as comments.
;
_shelx_estimated_absorpt_t_max 0.904
_shelx_estimated_absorpt_t_min 0.728
_reflns_odcompleteness_completeness 99.96
_reflns_odcompleteness_iscentric 1
_reflns_odcompleteness_theta 66.97
_olex2_refinement_description
;
1. Fixed Uiso
 At 1.2 times of:
  All C(H) groups, All C(H,H) groups, All C(H,H,H,H) groups
 At 1.5 times of:
  All C(H,H,H) groups
2. Rigid bond restraints
 C1, C2, C3
 with sigma for 1-2 distances of 0.01 and sigma for 1-3 distances of 0.01
3. Uiso/Uaniso restraints and constraints
C1 \\sim C2 \\sim C3: within 2A with sigma of 0.04 and sigma for terminal atoms
of 0.08 within 2A
O1S \\sim C3S \\sim C2S \\sim C5S \\sim C4S: within 2A with sigma of 0.04 and
sigma for terminal atoms of 0.08 within 2A
4. Others
 Sof(H1A)=Sof(H1B)=Sof(C2)=Sof(H2A)=Sof(H2B)=Sof(H2C)=1-FVAR(1)
 Sof(H1BC)=Sof(H1BD)=Sof(C3)=Sof(H3A)=Sof(H3B)=Sof(H3C)=FVAR(1)
5.a Secondary CH2 refined with riding coordinates:
 C1(H1A,H1B), C1(H1BC,H1BD), C5S(H5SA,H5SB), C4S(H4SA,H4SB), C2S(H2SA,H2SB),
 C3S(H3SA,H3SB)
5.b Aromatic/amide H refined with riding coordinates:
 C12(H12), C13(H13), C14(H14), C15(H15), C22(H22), C23(H23), C24(H24),
 C25(H25), C32(H32), C33(H33), C34(H34), C35(H35)
5.c Idealised Me refined as rotating group:
 C2(H2A,H2B,H2C), C3(H3A,H3B,H3C)
;
_smtbx_masks_special_details
;
A solvent mask was calculated and 86 electrons were found in a volume of 376 cubic angstroms in 1 void per unit cell. 
The crystallization solvent was THF/toluene and this is consistent with the presence of 2THF per Unit Cell which account for 80 electrons per unit cell and is also consistent with the NMR data.
;
_smtbx_masks_void_probe_radius 1.2
_smtbx_masks_void_truncation_radius 1.2
_olex2_submission_special_instructions 'No special instructions were received'
_oxdiff_exptl_absorpt_empirical_details
;
Empirical correction (ABSPACK) includes:
- Absorption correction using spherical harmonics
- Frame scaling
;
_oxdiff_exptl_absorpt_empirical_full_max 1.669
_oxdiff_exptl_absorpt_empirical_full_min 0.729

loop_
_space_group_symop_operation_xyz
'x, y, z'
'-x, -y, -z'

loop_
_atom_site_label
_atom_site_type_symbol
_atom_site_fract_x
_atom_site_fract_y
_atom_site_fract_z
_atom_site_U_iso_or_equiv
_atom_site_adp_type
_atom_site_occupancy
_atom_site_site_symmetry_order
_atom_site_calc_flag
_atom_site_refinement_flags_posn
_atom_site_refinement_flags_adp
_atom_site_refinement_flags_occupancy
_atom_site_disorder_assembly
_atom_site_disorder_group
Al1 Al 0.52136(8) 0.66893(7) 0.21302(5) 0.0662(3) Uani 1 1 d . . . . .
O1S O 0.8250(3) -0.0055(3) 0.33009(17) 0.1067(8) Uani 1 1 d . U . . .
N1 N 0.8661(3) 0.8179(2) 0.16525(18) 0.0749(6) Uani 1 1 d . . . . .
N2 N 0.0709(2) 0.9968(2) 0.15969(17) 0.0743(6) Uani 1 1 d . . . . .
N3 N 0.6872(3) 0.2000(2) 0.16470(17) 0.0760(6) Uani 1 1 d . . . . .
C1 C 0.4707(5) 0.6718(5) 0.3404(2) 0.1088(11) Uani 1 1 d . U . . .
H1A H 0.568294 0.603933 0.361452 0.131 Uiso 0.298(11) 1 calc R U P A -2
H1B H 0.437997 0.775857 0.355483 0.131 Uiso 0.298(11) 1 calc R U P A -2
H1BC H 0.437949 0.775575 0.355997 0.131 Uiso 0.702(11) 1 calc R U P A -1
H1BD H 0.379904 0.654607 0.359495 0.131 Uiso 0.702(11) 1 calc R U P A -1
C11 C 0.7224(3) 0.6781(3) 0.16965(18) 0.0665(6) Uani 1 1 d . . . . .
C12 C 0.7382(3) 0.7990(3) 0.18798(19) 0.0700(7) Uani 1 1 d . . . . .
H12 H 0.649841 0.876829 0.219896 0.084 Uiso 1 1 calc R U . . .
C5S C 0.6879(10) 0.0085(15) 0.3842(5) 0.240(4) Uani 1 1 d . U . . .
H5SA H 0.599276 0.080039 0.356337 0.288 Uiso 1 1 calc R U . . .
H5SB H 0.690822 -0.091541 0.391368 0.288 Uiso 1 1 calc R U . . .
C13 C 0.9900(3) 0.7084(3) 0.1192(2) 0.0830(8) Uani 1 1 d . . . . .
H13 H 1.081065 0.718170 0.101161 0.100 Uiso 1 1 calc R U . . .
C4S C 0.6640(12) 0.0580(19) 0.4624(6) 0.307(6) Uani 1 1 d . U . . .
H4SA H 0.639138 -0.008067 0.507924 0.368 Uiso 1 1 calc R U . . .
H4SB H 0.578702 0.163503 0.468282 0.368 Uiso 1 1 calc R U . . .
C14 C 0.9905(3) 0.5827(4) 0.0970(3) 0.0956(10) Uani 1 1 d . . . . .
H14 H 1.081120 0.506518 0.065416 0.115 Uiso 1 1 calc R U . . .
C15 C 0.8572(3) 0.5679(3) 0.1211(2) 0.0843(8) Uani 1 1 d . . . . .
H15 H 0.857005 0.482188 0.104705 0.101 Uiso 1 1 calc R U . . .
C2S C 0.8975(10) 0.0166(15) 0.3857(5) 0.234(4) Uani 1 1 d . U . . .
H2SA H 0.996970 -0.076301 0.389605 0.281 Uiso 1 1 calc R U . . .
H2SB H 0.920299 0.100846 0.362396 0.281 Uiso 1 1 calc R U . . .
C3S C 0.8094(13) 0.050(2) 0.4661(6) 0.326(7) Uani 1 1 d . U . . .
H3SA H 0.792087 0.147731 0.482635 0.391 Uiso 1 1 calc R U . . .
H3SB H 0.861709 -0.030715 0.508283 0.391 Uiso 1 1 calc R U . . .
C21 C 0.3499(3) 0.8517(3) 0.16229(18) 0.0652(6) Uani 1 1 d . . . . .
C22 C 0.1966(3) 0.8813(3) 0.1884(2) 0.0714(7) Uani 1 1 d . . . . .
H22 H 0.178306 0.813152 0.230815 0.086 Uiso 1 1 calc R U . . .
C23 C 0.0967(3) 1.0944(3) 0.1000(2) 0.0766(7) Uani 1 1 d . . . . .
H23 H 0.011397 1.176421 0.078415 0.092 Uiso 1 1 calc R U . . .
C24 C 0.2429(3) 1.0799(3) 0.0690(2) 0.0808(8) Uani 1 1 d . . . . .
H24 H 0.257212 1.150990 0.027250 0.097 Uiso 1 1 calc R U . . .
C25 C 0.3679(3) 0.9593(3) 0.1001(2) 0.0755(7) Uani 1 1 d . . . . .
H25 H 0.468207 0.948765 0.078971 0.091 Uiso 1 1 calc R U . . .
C31 C 0.5459(3) 0.4797(3) 0.16921(18) 0.0665(6) Uani 1 1 d . . . . .
C32 C 0.6585(3) 0.3331(3) 0.1912(2) 0.0710(7) Uani 1 1 d . . . . .
H32 H 0.720949 0.327366 0.228633 0.085 Uiso 1 1 calc R U . . .
C33 C 0.5986(4) 0.2083(3) 0.1113(2) 0.0874(9) Uani 1 1 d . . . . .
H33 H 0.616880 0.116862 0.090850 0.105 Uiso 1 1 calc R U . . .
C34 C 0.4834(5) 0.3432(4) 0.0853(3) 0.0987(11) Uani 1 1 d . . . . .
H34 H 0.422134 0.344748 0.048471 0.118 Uiso 1 1 calc R U . . .
C35 C 0.4579(4) 0.4782(3) 0.1141(2) 0.0852(8) Uani 1 1 d . . . . .
H35 H 0.378903 0.571876 0.095890 0.102 Uiso 1 1 calc R U . . .
Li1 Li 0.8616(5) 0.0032(4) 0.2052(3) 0.0706(10) Uani 1 1 d . . . . .
C2 C 0.350(3) 0.628(4) 0.3919(12) 0.200(12) Uani 0.298(11) 1 d . U P A -2
H2A H 0.400757 0.520360 0.409926 0.300 Uiso 0.298(11) 1 calc R U P A -2
H2B H 0.275454 0.646554 0.356495 0.300 Uiso 0.298(11) 1 calc R U P A -2
H2C H 0.295678 0.689467 0.442222 0.300 Uiso 0.298(11) 1 calc R U P A -2
C3 C 0.5848(15) 0.5686(15) 0.3886(6) 0.218(7) Uani 0.702(11) 1 d . U P A -1
H3A H 0.597105 0.466605 0.388211 0.328 Uiso 0.702(11) 1 calc R U P A -1
H3B H 0.552877 0.600428 0.447403 0.328 Uiso 0.702(11) 1 calc R U P A -1
H3C H 0.683215 0.567478 0.363366 0.328 Uiso 0.702(11) 1 calc R U P A -1

loop_
_atom_site_aniso_label
_atom_site_aniso_U_11
_atom_site_aniso_U_22
_atom_site_aniso_U_33
_atom_site_aniso_U_23
_atom_site_aniso_U_13
_atom_site_aniso_U_12
Al1 0.0572(4) 0.0491(4) 0.0880(5) -0.0077(3) -0.0114(3) -0.0217(3)
O1S 0.1007(17) 0.124(2) 0.1002(16) -0.0089(14) -0.0162(13) -0.0570(16)
N1 0.0576(12) 0.0526(11) 0.1127(18) -0.0107(10) -0.0180(11) -0.0221(9)
N2 0.0556(11) 0.0559(11) 0.1079(17) -0.0017(10) -0.0163(11) -0.0240(9)
N3 0.0650(13) 0.0501(11) 0.1089(17) -0.0069(10) -0.0202(12) -0.0218(9)
C1 0.117(3) 0.108(3) 0.089(2) -0.0068(19) -0.012(2) -0.047(2)
C11 0.0572(13) 0.0462(11) 0.0920(17) -0.0052(10) -0.0179(11) -0.0192(10)
C12 0.0549(13) 0.0471(11) 0.1006(19) -0.0116(11) -0.0138(12) -0.0169(10)
C5S 0.205(8) 0.444(14) 0.139(5) -0.063(7) 0.018(5) -0.213(9)
C13 0.0541(14) 0.0688(16) 0.123(2) -0.0115(15) -0.0160(14) -0.0249(12)
C4S 0.215(9) 0.605(18) 0.165(7) -0.134(10) 0.024(6) -0.237(11)
C14 0.0574(15) 0.0694(17) 0.144(3) -0.0342(18) -0.0002(17) -0.0184(13)
C15 0.0672(16) 0.0565(14) 0.126(2) -0.0258(14) -0.0096(15) -0.0246(12)
C2S 0.176(7) 0.412(13) 0.138(5) -0.074(7) -0.017(5) -0.146(8)
C3S 0.210(9) 0.66(2) 0.154(7) -0.112(10) 0.009(6) -0.236(12)
C21 0.0575(13) 0.0474(11) 0.0876(16) -0.0123(10) -0.0068(11) -0.0228(10)
C22 0.0587(13) 0.0509(12) 0.1038(19) -0.0010(11) -0.0108(12) -0.0280(11)
C23 0.0640(15) 0.0507(12) 0.102(2) -0.0026(12) -0.0139(13) -0.0180(11)
C24 0.0711(16) 0.0582(14) 0.099(2) 0.0058(12) -0.0061(14) -0.0267(12)
C25 0.0568(14) 0.0627(14) 0.0977(19) -0.0084(12) -0.0014(12) -0.0258(11)
C31 0.0559(13) 0.0520(12) 0.0874(16) -0.0033(10) -0.0126(11) -0.0228(10)
C32 0.0603(13) 0.0492(12) 0.1045(19) -0.0017(11) -0.0238(13) -0.0236(10)
C33 0.092(2) 0.0560(14) 0.122(2) -0.0111(14) -0.0372(18) -0.0316(14)
C34 0.104(2) 0.0652(16) 0.138(3) -0.0024(16) -0.062(2) -0.0326(16)
C35 0.0748(17) 0.0544(14) 0.123(2) -0.0004(14) -0.0398(16) -0.0197(12)
Li1 0.053(2) 0.0476(19) 0.109(3) -0.0044(18) -0.017(2) -0.0214(16)
C2 0.19(2) 0.33(3) 0.096(11) 0.019(15) -0.011(12) -0.15(2)
C3 0.222(12) 0.235(12) 0.104(5) 0.021(6) -0.049(6) -0.038(9)

loop_
_atom_type_symbol
_atom_type_description
_atom_type_scat_dispersion_real
_atom_type_scat_dispersion_imag
_atom_type_scat_source
C C 0.0181 0.0091 'International Tables Vol C Tables 4.2.6.8 and 6.1.1.4'
H H 0.0000 0.0000 'International Tables Vol C Tables 4.2.6.8 and 6.1.1.4'
Al Al 0.2130 0.2455 'International Tables Vol C Tables 4.2.6.8 and 6.1.1.4'
Li Li 0.0008 0.0003 'International Tables Vol C Tables 4.2.6.8 and 6.1.1.4'
N N 0.0311 0.0180 'International Tables Vol C Tables 4.2.6.8 and 6.1.1.4'
O O 0.0492 0.0322 'International Tables Vol C Tables 4.2.6.8 and 6.1.1.4'

loop_
_exptl_crystal_face_index_h
_exptl_crystal_face_index_k
_exptl_crystal_face_index_l
_exptl_crystal_face_perp_dist
-6 0 -3 0.1364
6 0 3 0.1364
-2 -5 5 0.1836
2 5 -5 0.1836
0 -1 -10 0.0704
0 1 10 0.0704
-2 4 -3 0.1687
1 -5 4 0.1431
-2 -2 -10 0.0633
4 3 10 0.1115

loop_
_geom_angle_atom_site_label_1
_geom_angle_atom_site_label_2
_geom_angle_atom_site_label_3
_geom_angle
_geom_angle_site_symmetry_1
_geom_angle_site_symmetry_3
_geom_angle_publ_flag
C1 Al1 C11 109.81(17) . . ?
C1 Al1 C21 109.93(15) . . ?
C1 Al1 C31 112.63(16) . . ?
C21 Al1 C11 108.67(10) . . ?
C31 Al1 C11 108.05(10) . . ?
C31 Al1 C21 107.64(11) . . ?
C5S O1S Li1 125.4(4) . . ?
C2S O1S C5S 101.7(5) . . ?
C2S O1S Li1 130.7(4) . . ?
C12 N1 Li1 119.5(2) . 1_565 ?
C13 N1 C12 116.0(2) . . ?
C13 N1 Li1 124.5(2) . 1_565 ?
C22 N2 Li1 118.1(2) . 1_465 ?
C23 N2 C22 116.4(2) . . ?
C23 N2 Li1 125.4(2) . 1_465 ?
C32 N3 Li1 118.6(2) . . ?
C33 N3 C32 116.5(2) . . ?
C33 N3 Li1 124.8(2) . . ?
Al1 C1 H1A 107.0 . . ?
Al1 C1 H1B 107.0 . . ?
Al1 C1 H1BC 107.5 . . ?
Al1 C1 H1BD 107.5 . . ?
H1A C1 H1B 106.7 . . ?
H1BC C1 H1BD 107.0 . . ?
C2 C1 Al1 121.3(10) . . ?
C2 C1 H1A 107.0 . . ?
C2 C1 H1B 107.0 . . ?
C3 C1 Al1 119.4(5) . . ?
C3 C1 H1BC 107.5 . . ?
C3 C1 H1BD 107.5 . . ?
C12 C11 Al1 120.99(19) . . ?
C12 C11 C15 113.3(2) . . ?
C15 C11 Al1 125.71(19) . . ?
N1 C12 C11 127.3(2) . . ?
N1 C12 H12 116.3 . . ?
C11 C12 H12 116.3 . . ?
O1S C5S H5SA 108.7 . . ?
O1S C5S H5SB 108.7 . . ?
H5SA C5S H5SB 107.6 . . ?
C4S C5S O1S 114.2(7) . . ?
C4S C5S H5SA 108.7 . . ?
C4S C5S H5SB 108.7 . . ?
N1 C13 H13 118.6 . . ?
N1 C13 C14 122.7(3) . . ?
C14 C13 H13 118.6 . . ?
C5S C4S H4SA 111.0 . . ?
C5S C4S H4SB 111.0 . . ?
C5S C4S C3S 104.0(8) . . ?
H4SA C4S H4SB 109.0 . . ?
C3S C4S H4SA 111.0 . . ?
C3S C4S H4SB 111.0 . . ?
C13 C14 H14 120.2 . . ?
C13 C14 C15 119.5(3) . . ?
C15 C14 H14 120.2 . . ?
C11 C15 H15 119.4 . . ?
C14 C15 C11 121.2(3) . . ?
C14 C15 H15 119.4 . . ?
O1S C2S H2SA 109.1 . . ?
O1S C2S H2SB 109.1 . . ?
H2SA C2S H2SB 107.8 . . ?
C3S C2S O1S 112.7(8) . . ?
C3S C2S H2SA 109.1 . . ?
C3S C2S H2SB 109.1 . . ?
C4S C3S H3SA 110.5 . . ?
C4S C3S H3SB 110.5 . . ?
C2S C3S C4S 106.3(8) . . ?
C2S C3S H3SA 110.5 . . ?
C2S C3S H3SB 110.5 . . ?
H3SA C3S H3SB 108.7 . . ?
C22 C21 Al1 120.44(19) . . ?
C22 C21 C25 113.2(2) . . ?
C25 C21 Al1 126.34(19) . . ?
N2 C22 C21 127.2(2) . . ?
N2 C22 H22 116.4 . . ?
C21 C22 H22 116.4 . . ?
N2 C23 H23 118.7 . . ?
N2 C23 C24 122.6(3) . . ?
C24 C23 H23 118.7 . . ?
C23 C24 H24 120.6 . . ?
C23 C24 C25 118.7(3) . . ?
C25 C24 H24 120.6 . . ?
C21 C25 H25 119.1 . . ?
C24 C25 C21 121.8(2) . . ?
C24 C25 H25 119.1 . . ?
C32 C31 Al1 121.8(2) . . ?
C35 C31 Al1 125.22(19) . . ?
C35 C31 C32 113.0(2) . . ?
N3 C32 C31 126.9(3) . . ?
N3 C32 H32 116.5 . . ?
C31 C32 H32 116.5 . . ?
N3 C33 H33 118.6 . . ?
N3 C33 C34 122.9(3) . . ?
C34 C33 H33 118.6 . . ?
C33 C34 H34 120.6 . . ?
C33 C34 C35 118.7(3) . . ?
C35 C34 H34 120.6 . . ?
C31 C35 H35 119.0 . . ?
C34 C35 C31 122.0(3) . . ?
C34 C35 H35 119.0 . . ?
O1S Li1 N1 109.0(2) . 1_545 ?
O1S Li1 N2 108.7(2) . 1_645 ?
O1S Li1 N3 108.5(2) . . ?
N2 Li1 N1 109.3(2) 1_645 1_545 ?
N2 Li1 N3 110.9(2) 1_645 . ?
N3 Li1 N1 110.5(2) . 1_545 ?
C1 C2 H2A 109.5 . . ?
C1 C2 H2B 109.5 . . ?
C1 C2 H2C 109.5 . . ?
H2A C2 H2B 109.5 . . ?
H2A C2 H2C 109.5 . . ?
H2B C2 H2C 109.5 . . ?
C1 C3 H3A 109.5 . . ?
C1 C3 H3B 109.5 . . ?
C1 C3 H3C 109.5 . . ?
H3A C3 H3B 109.5 . . ?
H3A C3 H3C 109.5 . . ?
H3B C3 H3C 109.5 . . ?

loop_
_geom_bond_atom_site_label_1
_geom_bond_atom_site_label_2
_geom_bond_distance
_geom_bond_site_symmetry_2
_geom_bond_publ_flag
Al1 C1 1.982(4) . ?
Al1 C11 2.015(3) . ?
Al1 C21 2.014(3) . ?
Al1 C31 2.009(3) . ?
O1S C5S 1.395(7) . ?
O1S C2S 1.377(8) . ?
O1S Li1 1.941(6) . ?
N1 C12 1.347(4) . ?
N1 C13 1.329(4) . ?
N1 Li1 2.036(5) 1_565 ?
N2 C22 1.344(4) . ?
N2 C23 1.334(4) . ?
N2 Li1 2.026(5) 1_465 ?
N3 C32 1.338(3) . ?
N3 C33 1.337(4) . ?
N3 Li1 2.026(5) . ?
C1 H1A 0.9800 . ?
C1 H1B 0.9800 . ?
C1 H1BC 0.9800 . ?
C1 H1BD 0.9800 . ?
C1 C2 1.51(2) . ?
C1 C3 1.404(11) . ?
C11 C12 1.382(3) . ?
C11 C15 1.396(4) . ?
C12 H12 0.9400 . ?
C5S H5SA 0.9800 . ?
C5S H5SB 0.9800 . ?
C5S C4S 1.343(11) . ?
C13 H13 0.9400 . ?
C13 C14 1.361(4) . ?
C4S H4SA 0.9800 . ?
C4S H4SB 0.9800 . ?
C4S C3S 1.435(13) . ?
C14 H14 0.9400 . ?
C14 C15 1.376(4) . ?
C15 H15 0.9400 . ?
C2S H2SA 0.9800 . ?
C2S H2SB 0.9800 . ?
C2S C3S 1.360(11) . ?
C3S H3SA 0.9800 . ?
C3S H3SB 0.9800 . ?
C21 C22 1.383(4) . ?
C21 C25 1.401(4) . ?
C22 H22 0.9400 . ?
C23 H23 0.9400 . ?
C23 C24 1.374(4) . ?
C24 H24 0.9400 . ?
C24 C25 1.375(4) . ?
C25 H25 0.9400 . ?
C31 C32 1.395(3) . ?
C31 C35 1.393(4) . ?
C32 H32 0.9400 . ?
C33 H33 0.9400 . ?
C33 C34 1.359(5) . ?
C34 H34 0.9400 . ?
C34 C35 1.383(4) . ?
C35 H35 0.9400 . ?
C2 H2A 0.9700 . ?
C2 H2B 0.9700 . ?
C2 H2C 0.9700 . ?
C3 H3A 0.9700 . ?
C3 H3B 0.9700 . ?
C3 H3C 0.9700 . ?

loop_
_geom_torsion_atom_site_label_1
_geom_torsion_atom_site_label_2
_geom_torsion_atom_site_label_3
_geom_torsion_atom_site_label_4
_geom_torsion
_geom_torsion_site_symmetry_1
_geom_torsion_site_symmetry_2
_geom_torsion_site_symmetry_3
_geom_torsion_site_symmetry_4
_geom_torsion_publ_flag
Al1 C11 C12 N1 178.1(2) . . . . ?
Al1 C11 C15 C14 -177.9(3) . . . . ?
Al1 C21 C22 N2 -179.1(2) . . . . ?
Al1 C21 C25 C24 179.5(2) . . . . ?
Al1 C31 C32 N3 -178.7(2) . . . . ?
Al1 C31 C35 C34 178.8(3) . . . . ?
O1S C5S C4S C3S -10.9(19) . . . . ?
O1S C2S C3S C4S -3.1(19) . . . . ?
N1 C13 C14 C15 1.4(6) . . . . ?
N2 C23 C24 C25 0.5(5) . . . . ?
N3 C33 C34 C35 1.1(6) . . . . ?
C12 N1 C13 C14 -1.1(5) . . . . ?
C12 C11 C15 C14 1.1(5) . . . . ?
C5S O1S C2S C3S -3.1(14) . . . . ?
C5S C4S C3S C2S 8(2) . . . . ?
C13 N1 C12 C11 0.9(5) . . . . ?
C13 C14 C15 C11 -1.4(6) . . . . ?
C15 C11 C12 N1 -0.8(5) . . . . ?
C2S O1S C5S C4S 9.0(14) . . . . ?
C22 N2 C23 C24 -0.2(5) . . . . ?
C22 C21 C25 C24 -0.6(4) . . . . ?
C23 N2 C22 C21 -0.6(5) . . . . ?
C23 C24 C25 C21 -0.1(5) . . . . ?
C25 C21 C22 N2 1.0(4) . . . . ?
C32 N3 C33 C34 -0.9(5) . . . . ?
C32 C31 C35 C34 -0.2(5) . . . . ?
C33 N3 C32 C31 0.2(5) . . . . ?
C33 C34 C35 C31 -0.5(6) . . . . ?
C35 C31 C32 N3 0.4(4) . . . . ?
Li1 O1S C5S C4S -155.3(10) . . . . ?
Li1 O1S C2S C3S 160.1(10) . . . . ?
Li1 N1 C12 C11 -177.3(3) 1_565 . . . ?
Li1 N1 C13 C14 177.0(3) 1_565 . . . ?
Li1 N2 C22 C21 176.4(3) 1_465 . . . ?
Li1 N2 C23 C24 -177.0(3) 1_465 . . . ?
Li1 N3 C32 C31 178.8(3) . . . . ?
Li1 N3 C33 C34 -179.5(3) . . . . ?

loop_
_exptl_oxdiff_crystal_face_indexfrac_h
_exptl_oxdiff_crystal_face_indexfrac_k
_exptl_oxdiff_crystal_face_indexfrac_l
_exptl_oxdiff_crystal_face_x
_exptl_oxdiff_crystal_face_y
_exptl_oxdiff_crystal_face_z
-6.0030 0.0001 -2.9971 -0.9839 0.3631 0.1853
6.0030 -0.0001 2.9971 0.9839 -0.3631 -0.1853
-2.0043 -5.0037 4.9895 0.3038 -0.0559 0.9296
2.0043 5.0037 -4.9895 -0.3038 0.0559 -0.9296
-0.0036 -1.0038 -10.0006 -0.3865 -0.8174 -0.4261
0.0036 1.0038 10.0006 0.3865 0.8174 0.4261
-1.9977 4.0038 -2.9903 -0.7052 0.4581 -0.4826
0.9966 -5.0045 3.9884 0.6813 -0.4120 0.7031
-2.0053 -2.0046 -10.0019 -0.5972 -0.7458 -0.2015
4.0070 3.0054 10.0032 0.8080 0.6741 -0.0231

loop_
_smtbx_masks_void_nr
_smtbx_masks_void_average_x
_smtbx_masks_void_average_y
_smtbx_masks_void_average_z
_smtbx_masks_void_volume
_smtbx_masks_void_count_electrons
_smtbx_masks_void_content
1 0.000 0.500 0.500 375.7 86.2 '2 THF'
